data_4327025
loop_
_publ_author_name
'Muhammad U. Anwar'
'Konstantin V. Shuvaev'
'Louise N. Dawe'
'Laurence K. Thompson'

_publ_contact_author_address
;
Department of chemistry
Memorial University of Newfoundland
St. Johns, NL, A1B 3X7, Canada
;
_publ_contact_author_email lk.thompson@mun.ca
_publ_contact_author_fax 1-709-864-3702
_publ_contact_author_name 'Laurence K. Thompson'
_publ_contact_author_phone 1-709-864-8750
_publ_section_title
;
 Polynuclear Fen Complexes (n= 1, 2, 4, 5) of Polytopic Hydrazone Ligands
 with Fe(II), Fe(III) and Mixed Oxidation State Combinations
;
_journal_name_full 'Inorganic Chemistry'
_journal_page_first 12141
_journal_page_last 12154
_journal_paper_doi 10.1021/ic201891h
_journal_volume 50
_journal_year 2011
_chemical_formula_moiety 'C36 H40 Cl4 Fe4 N20 O8, 6(C H4 O), 2(Cl), (H2 O)'
_chemical_formula_sum 'C42 H66 Cl6 Fe4 N20 O15'
_chemical_formula_weight 1527.21
_chemical_name_systematic
; 
 ? 
;
_space_group_IT_number 2
_symmetry_cell_setting triclinic
_symmetry_Int_Tables_number 2
_symmetry_space_group_name_Hall '-P 1'
_symmetry_space_group_name_H-M 'P -1'
_atom_sites_solution_hydrogens geom
_atom_sites_solution_primary direct
_atom_sites_solution_secondary difmap
_audit_creation_method SHELXL-97
_cell_angle_alpha 74.137(5)
_cell_angle_beta 80.594(6)
_cell_angle_gamma 70.854(5)
_cell_formula_units_Z 2
_cell_length_a 12.7241(12)
_cell_length_b 14.1843(12)
_cell_length_c 20.880(2)
_cell_measurement_reflns_used 13237
_cell_measurement_temperature 158(2)
_cell_measurement_theta_max 30.8015
_cell_measurement_theta_min 2.4115
_cell_volume 3413.1(6)
_computing_cell_refinement 'CrystalClear (Rigaku/MSC Inc., 2005)'
_computing_data_collection 'CrystalClear (Rigaku/MSC Inc., 2005)'
_computing_data_reduction 'CrystalClear (Rigaku/MSC Inc., 2005)'
_computing_molecular_graphics 'CrystalStructure3.7.0(Rigaku/MSC Inc.,2005)'
_computing_publication_material 'CrystalStructure3.7.0(Rigaku/MSC Inc.,2005)'
_computing_structure_refinement 'SHELXL-97 (Acta Cryst.2008, A64, 112-122)'
_computing_structure_solution 'SHELXS-97 (Acta Cryst.2008, A64, 112-122)'
_diffrn_ambient_temperature 158(2)
_diffrn_detector_area_resol_mean 14.63
_diffrn_measured_fraction_theta_full 0.995
_diffrn_measured_fraction_theta_max 0.995
_diffrn_measurement_device_type 'Rigaku Saturn'
_diffrn_measurement_method \w
_diffrn_radiation_monochromator 'graphite - Rigaku SHINE'
_diffrn_radiation_source 'fine-focus sealed tube'
_diffrn_radiation_type MoK\a
_diffrn_radiation_wavelength 0.71075
_diffrn_reflns_av_R_equivalents 0.0376
_diffrn_reflns_av_sigmaI/netI 0.0496
_diffrn_reflns_limit_h_max 15
_diffrn_reflns_limit_h_min -15
_diffrn_reflns_limit_k_max 17
_diffrn_reflns_limit_k_min -17
_diffrn_reflns_limit_l_max 26
_diffrn_reflns_limit_l_min -26
_diffrn_reflns_number 33142
_diffrn_reflns_theta_full 26.50
_diffrn_reflns_theta_max 26.50
_diffrn_reflns_theta_min 2.54
_exptl_absorpt_coefficient_mu 1.137
_exptl_absorpt_correction_T_max 0.9586
_exptl_absorpt_correction_T_min 0.8870
_exptl_absorpt_correction_type numerical
_exptl_absorpt_process_details '(T. Higashi, 2000)'
_exptl_crystal_colour Black
_exptl_crystal_density_diffrn 1.486
_exptl_crystal_description Prism
_exptl_crystal_F_000 1568
_exptl_crystal_size_max 0.19
_exptl_crystal_size_mid 0.12
_exptl_crystal_size_min 0.06
_refine_diff_density_max 2.473
_refine_diff_density_min -1.143
_refine_diff_density_rms 0.139
_refine_ls_extinction_method none
_refine_ls_goodness_of_fit_ref 1.088
_refine_ls_hydrogen_treatment constr
_refine_ls_matrix_type full
_refine_ls_number_parameters 785
_refine_ls_number_reflns 14079
_refine_ls_number_restraints 0
_refine_ls_restrained_S_all 1.088
_refine_ls_R_factor_all 0.0870
_refine_ls_R_factor_gt 0.0791
_refine_ls_shift/su_max 0.002
_refine_ls_shift/su_mean 0.000
_refine_ls_structure_factor_coef Fsqd
_refine_ls_weighting_details 'calc w=1/[\s^2^(Fo^2^)+(0.1368P)^2^+6.6345P] where P=(Fo^2^+2Fc^2^)/3'
_refine_ls_weighting_scheme calc
_refine_ls_wR_factor_gt 0.2317
_refine_ls_wR_factor_ref 0.2417
_reflns_number_gt 12298
_reflns_number_total 14079
_reflns_threshold_expression >2sigma(I)
_cod_data_source_file ic201891h_si_001_03.cif
_cod_data_source_block 3
_cod_original_cell_volume 3413.1(5)
_cod_database_code 4327025

loop_
_symmetry_equiv_pos_as_xyz
'x, y, z'
'-x, -y, -z'

loop_
_atom_site_label
_atom_site_type_symbol
_atom_site_fract_x
_atom_site_fract_y
_atom_site_fract_z
_atom_site_U_iso_or_equiv
_atom_site_adp_type
_atom_site_occupancy
_atom_site_symmetry_multiplicity
_atom_site_calc_flag
_atom_site_refinement_flags
Fe1 Fe 0.03706(6) 0.33300(5) 0.81554(3) 0.03111(18) Uani 1 1 d .
Fe2 Fe 0.21927(5) 0.39558(5) 0.65137(3) 0.02944(18) Uani 1 1 d .
Fe3 Fe 0.19939(5) 0.13541(4) 0.63612(3) 0.02434(16) Uani 1 1 d .
Fe4 Fe 0.03944(6) 0.06782(5) 0.80800(3) 0.03010(18) Uani 1 1 d .
Cl1 Cl 0.31881(10) 0.41144(9) 0.54201(6) 0.0376(3) Uani 1 1 d .
Cl2 Cl 0.22720(12) 0.54472(9) 0.68236(7) 0.0438(3) Uani 1 1 d .
Cl3 Cl -0.07839(11) 0.06285(10) 0.91152(6) 0.0417(3) Uani 1 1 d .
Cl4 Cl 0.07361(12) -0.10068(9) 0.79210(6) 0.0414(3) Uani 1 1 d .
Cl5 Cl 0.77114(10) 0.00341(10) 0.54467(7) 0.0396(3) Uani 1 1 d .
Cl6 Cl 0.62176(19) 0.80144(14) 0.76070(12) 0.0862(6) Uani 1 1 d .
O1 O 0.1809(3) 0.3210(2) 0.75683(16) 0.0317(7) Uani 1 1 d .
O2 O 0.4736(3) 0.2781(3) 0.64966(19) 0.0473(9) Uani 1 1 d .
H10 H 0.4628 0.3089 0.6100 0.070 Uiso 1 1 d .
O3 O 0.1834(3) 0.0885(2) 0.73759(15) 0.0283(6) Uani 1 1 d .
O4 O 0.1758(3) -0.0136(3) 0.93532(16) 0.0447(9) Uani 1 1 d .
H20 H 0.1092 -0.0003 0.9515 0.067 Uiso 1 1 d .
O5 O -0.0148(3) 0.2353(2) 0.78359(15) 0.0294(6) Uani 1 1 d .
O6 O -0.1272(3) 0.0505(3) 0.72038(19) 0.0438(9) Uani 1 1 d .
H30 H -0.0841 -0.0093 0.7320 0.053 Uiso 1 1 calc R
O7 O 0.1423(2) 0.2884(2) 0.63148(15) 0.0269(6) Uani 1 1 d .
O8 O 0.0096(3) 0.5857(2) 0.6233(2) 0.0443(9) Uani 1 1 d .
H40 H 0.0539 0.6051 0.6387 0.053 Uiso 1 1 calc R
O9 O 0.5477(10) 0.3963(7) 0.8172(5) 0.154(4) Uani 1 1 d .
O10 O 0.1496(12) 0.4351(13) 1.0224(7) 0.226(6) Uani 1 1 d .
O11 O 0.4436(4) 0.7284(4) 0.7306(2) 0.0745(15) Uani 1 1 d .
O12 O 0.5710(4) 0.5461(4) 0.7023(3) 0.0690(13) Uani 1 1 d .
O13 O 0.8085(5) 0.9103(6) 0.8769(3) 0.100(2) Uani 1 1 d .
O14 O 0.7491(4) 0.3412(3) 0.5112(3) 0.0610(12) Uani 1 1 d .
O15 O 0.4658(7) 0.1189(10) 0.9815(5) 0.184(5) Uani 1 1 d .
N1 N -0.0509(4) 0.3019(3) 0.9140(2) 0.0389(9) Uani 1 1 d .
N2 N 0.2154(5) 0.1771(4) 0.9856(2) 0.0577(13) Uani 1 1 d .
H5 H 0.2860 0.1651 0.9703 0.069 Uiso 1 1 calc R
H6 H 0.1974 0.1586 1.0287 0.069 Uiso 1 1 calc R
N3 N 0.1564(4) 0.2524(3) 0.8789(2) 0.0395(9) Uani 1 1 d .
N4 N 0.2678(4) 0.2287(3) 0.8536(2) 0.0415(10) Uani 1 1 d .
N5 N 0.3728(3) 0.2938(3) 0.6881(2) 0.0355(9) Uani 1 1 d .
N6 N 0.3051(3) 0.1569(3) 0.54453(18) 0.0274(7) Uani 1 1 d .
N7 N 0.5481(3) 0.0209(4) 0.6354(2) 0.0414(10) Uani 1 1 d .
H15 H 0.5614 -0.0107 0.6772 0.050 Uiso 1 1 calc R
H16 H 0.6039 0.0198 0.6042 0.050 Uiso 1 1 calc R
N8 N 0.3567(3) 0.0754(3) 0.66291(18) 0.0299(8) Uani 1 1 d .
N9 N 0.3764(3) 0.0303(3) 0.73000(19) 0.0346(9) Uani 1 1 d .
N10 N 0.1784(4) 0.0215(3) 0.86646(19) 0.0341(9) Uani 1 1 d .
N11 N 0.0194(4) 0.4872(3) 0.8202(2) 0.0405(10) Uani 1 1 d .
N12 N -0.2410(4) 0.5787(3) 0.7420(3) 0.0511(12) Uani 1 1 d .
H25 H -0.2814 0.5514 0.7264 0.061 Uiso 1 1 calc R
H26 H -0.2655 0.6442 0.7424 0.061 Uiso 1 1 calc R
N13 N -0.0992(4) 0.4213(3) 0.7664(2) 0.0349(9) Uani 1 1 d .
N14 N -0.1604(3) 0.3753(3) 0.7418(2) 0.0341(8) Uani 1 1 d .
N15 N -0.0918(3) 0.1179(3) 0.74292(19) 0.0318(8) Uani 1 1 d .
N16 N 0.1730(3) -0.0016(3) 0.62527(18) 0.0278(7) Uani 1 1 d .
N17 N -0.0890(3) 0.1477(3) 0.5571(2) 0.0323(8) Uani 1 1 d .
H35 H -0.1280 0.2130 0.5475 0.039 Uiso 1 1 calc R
H36 H -0.1141 0.1016 0.5491 0.039 Uiso 1 1 calc R
N18 N 0.0510(3) 0.1821(3) 0.59736(18) 0.0268(7) Uani 1 1 d .
N19 N -0.0104(3) 0.2862(3) 0.58575(19) 0.0293(8) Uani 1 1 d .
N20 N 0.0543(3) 0.4829(3) 0.6243(2) 0.0324(8) Uani 1 1 d .
C1 C -0.1603(6) 0.3252(5) 0.9267(3) 0.0538(15) Uani 1 1 d .
H1 H -0.2065 0.3627 0.8911 0.065 Uiso 1 1 calc R
C2 C -0.2101(6) 0.2968(5) 0.9906(3) 0.0603(17) Uani 1 1 d .
H2 H -0.2891 0.3147 0.9983 0.072 Uiso 1 1 calc R
C3 C -0.1443(6) 0.2431(5) 1.0418(3) 0.0584(17) Uani 1 1 d .
H3 H -0.1772 0.2234 1.0857 0.070 Uiso 1 1 calc R
C4 C -0.0288(6) 0.2171(4) 1.0296(3) 0.0514(15) Uani 1 1 d .
H4 H 0.0185 0.1794 1.0646 0.062 Uiso 1 1 calc R
C5 C 0.0157(5) 0.2476(4) 0.9649(3) 0.0422(12) Uani 1 1 d .
C6 C 0.1363(5) 0.2226(4) 0.9438(2) 0.0423(12) Uani 1 1 d .
C7 C 0.2714(4) 0.2673(4) 0.7895(2) 0.0353(10) Uani 1 1 d .
C8 C 0.3801(4) 0.2492(4) 0.7508(3) 0.0399(11) Uani 1 1 d .
C9 C 0.4867(5) 0.1851(5) 0.7812(3) 0.0554(15) Uani 1 1 d .
H7 H 0.4705 0.1544 0.8284 0.067 Uiso 1 1 calc R
H8 H 0.5347 0.2283 0.7777 0.067 Uiso 1 1 calc R
H9 H 0.5248 0.1306 0.7576 0.067 Uiso 1 1 calc R
C10 C 0.2673(4) 0.2047(3) 0.4838(2) 0.0321(9) Uani 1 1 d .
H11 H 0.1891 0.2286 0.4798 0.038 Uiso 1 1 calc R
C11 C 0.3390(5) 0.2199(4) 0.4272(2) 0.0403(11) Uani 1 1 d .
H12 H 0.3107 0.2543 0.3848 0.048 Uiso 1 1 calc R
C12 C 0.4526(4) 0.1843(4) 0.4335(3) 0.0398(11) Uani 1 1 d .
H13 H 0.5031 0.1941 0.3952 0.048 Uiso 1 1 calc R
C13 C 0.4933(4) 0.1339(4) 0.4957(2) 0.0371(10) Uani 1 1 d .
H14 H 0.5713 0.1090 0.5005 0.044 Uiso 1 1 calc R
C14 C 0.4165(4) 0.1210(3) 0.5506(2) 0.0283(9) Uani 1 1 d .
C15 C 0.4456(4) 0.0694(4) 0.6197(2) 0.0317(9) Uani 1 1 d .
C16 C 0.2799(4) 0.0422(4) 0.7646(2) 0.0315(9) Uani 1 1 d .
C17 C 0.2785(4) 0.0043(4) 0.8373(2) 0.0344(10) Uani 1 1 d .
C18 C 0.3825(5) -0.0461(5) 0.8717(3) 0.0506(14) Uani 1 1 d .
H17 H 0.4457 -0.0633 0.8388 0.061 Uiso 1 1 calc R
H18 H 0.3764 -0.1090 0.9042 0.061 Uiso 1 1 calc R
H19 H 0.3943 0.0006 0.8949 0.061 Uiso 1 1 calc R
C19 C 0.0901(6) 0.5147(5) 0.8457(3) 0.0538(15) Uani 1 1 d .
H21 H 0.1534 0.4636 0.8652 0.065 Uiso 1 1 calc R
C20 C 0.0740(7) 0.6161(6) 0.8447(4) 0.070(2) Uani 1 1 d .
H22 H 0.1262 0.6344 0.8630 0.084 Uiso 1 1 calc R
C21 C -0.0164(8) 0.6895(6) 0.8176(4) 0.077(2) Uani 1 1 d .
H23 H -0.0285 0.7592 0.8177 0.093 Uiso 1 1 calc R
C22 C -0.0911(7) 0.6634(5) 0.7900(4) 0.0647(18) Uani 1 1 d .
H24 H -0.1543 0.7140 0.7701 0.078 Uiso 1 1 calc R
C23 C -0.0702(5) 0.5602(4) 0.7925(3) 0.0423(12) Uani 1 1 d .
C24 C -0.1435(5) 0.5213(4) 0.7648(3) 0.0406(11) Uani 1 1 d .
C25 C -0.1074(4) 0.2778(3) 0.7526(2) 0.0284(9) Uani 1 1 d .
C26 C -0.1517(4) 0.2113(4) 0.7280(2) 0.0324(9) Uani 1 1 d .
C27 C -0.2535(4) 0.2546(4) 0.6907(3) 0.0458(12) Uani 1 1 d .
H27 H -0.3109 0.3026 0.7135 0.055 Uiso 1 1 calc R
H28 H -0.2815 0.1989 0.6889 0.055 Uiso 1 1 calc R
H29 H -0.2352 0.2910 0.6453 0.055 Uiso 1 1 calc R
C28 C 0.2439(4) -0.0966(3) 0.6425(2) 0.0334(10) Uani 1 1 d .
H31 H 0.3126 -0.1052 0.6589 0.040 Uiso 1 1 calc R
C29 C 0.2203(4) -0.1826(4) 0.6371(3) 0.0381(11) Uani 1 1 d .
H32 H 0.2715 -0.2491 0.6497 0.046 Uiso 1 1 calc R
C30 C 0.1204(5) -0.1690(4) 0.6129(3) 0.0423(12) Uani 1 1 d .
H33 H 0.1026 -0.2268 0.6082 0.051 Uiso 1 1 calc R
C31 C 0.0457(4) -0.0712(4) 0.5952(2) 0.0357(10) Uani 1 1 d .
H34 H -0.0241 -0.0610 0.5795 0.043 Uiso 1 1 calc R
C32 C 0.0764(4) 0.0107(3) 0.6011(2) 0.0283(9) Uani 1 1 d .
C33 C 0.0057(4) 0.1194(3) 0.5833(2) 0.0273(9) Uani 1 1 d .
C34 C 0.0445(4) 0.3335(3) 0.6058(2) 0.0258(8) Uani 1 1 d .
C35 C -0.0068(4) 0.4447(3) 0.6021(2) 0.0295(9) Uani 1 1 d .
C36 C -0.1173(4) 0.5019(4) 0.5748(3) 0.0390(11) Uani 1 1 d .
H37 H -0.1355 0.4620 0.5490 0.047 Uiso 1 1 calc R
H38 H -0.1144 0.5684 0.5458 0.047 Uiso 1 1 calc R
H39 H -0.1747 0.5130 0.6118 0.047 Uiso 1 1 calc R
C37 C 0.4235(14) 0.4282(11) 0.8312(9) 0.176(7) Uani 1 1 d .
H41 H 0.3881 0.4471 0.7893 0.212 Uiso 1 1 calc R
H42 H 0.4002 0.4873 0.8514 0.212 Uiso 1 1 calc R
H43 H 0.4008 0.3711 0.8619 0.212 Uiso 1 1 calc R
C38 C 0.2338(12) 0.4296(13) 0.9763(6) 0.145(6) Uani 1 1 d .
H44 H 0.2362 0.3787 0.9520 0.174 Uiso 1 1 calc R
H45 H 0.3038 0.4092 0.9974 0.174 Uiso 1 1 calc R
H46 H 0.2243 0.4969 0.9450 0.174 Uiso 1 1 calc R
C39 C 0.3616(7) 0.7248(7) 0.7852(4) 0.086(3) Uani 1 1 d .
H47 H 0.3121 0.6884 0.7786 0.103 Uiso 1 1 calc R
H48 H 0.3178 0.7949 0.7880 0.103 Uiso 1 1 calc R
H49 H 0.3981 0.6885 0.8266 0.103 Uiso 1 1 calc R
C40 C 0.5488(6) 0.5324(6) 0.6407(3) 0.0683(19) Uani 1 1 d .
H50 H 0.5915 0.4631 0.6358 0.082 Uiso 1 1 calc R
H51 H 0.5707 0.5831 0.6033 0.082 Uiso 1 1 calc R
H52 H 0.4689 0.5416 0.6412 0.082 Uiso 1 1 calc R
C41 C 0.7119(8) 0.9542(10) 0.8507(5) 0.114(4) Uani 1 1 d .
H53 H 0.7240 0.9879 0.8036 0.137 Uiso 1 1 calc R
H54 H 0.6646 1.0055 0.8749 0.137 Uiso 1 1 calc R
H55 H 0.6751 0.9021 0.8540 0.137 Uiso 1 1 calc R
C42 C 0.6494(5) 0.3251(5) 0.5044(4) 0.0570(16) Uani 1 1 d .
H56 H 0.6497 0.2555 0.5292 0.068 Uiso 1 1 calc R
H57 H 0.6420 0.3331 0.4571 0.068 Uiso 1 1 calc R
H58 H 0.5864 0.3753 0.5222 0.068 Uiso 1 1 calc R

loop_
_atom_site_aniso_label
_atom_site_aniso_U_11
_atom_site_aniso_U_22
_atom_site_aniso_U_33
_atom_site_aniso_U_23
_atom_site_aniso_U_13
_atom_site_aniso_U_12
Fe1 0.0358(4) 0.0268(3) 0.0306(3) -0.0055(3) -0.0015(3) -0.0107(3)
Fe2 0.0299(3) 0.0243(3) 0.0334(4) -0.0032(3) -0.0049(3) -0.0090(3)
Fe3 0.0223(3) 0.0217(3) 0.0267(3) -0.0038(2) -0.0021(2) -0.0050(2)
Fe4 0.0320(4) 0.0247(3) 0.0310(3) -0.0046(3) 0.0026(3) -0.0091(3)
Cl1 0.0354(6) 0.0370(6) 0.0358(6) -0.0022(5) -0.0021(5) -0.0102(5)
Cl2 0.0507(7) 0.0318(6) 0.0547(7) -0.0117(5) -0.0071(6) -0.0173(5)
Cl3 0.0463(7) 0.0412(6) 0.0353(6) -0.0103(5) 0.0114(5) -0.0160(5)
Cl4 0.0533(7) 0.0275(6) 0.0422(6) -0.0102(5) 0.0072(5) -0.0140(5)
Cl5 0.0276(6) 0.0462(7) 0.0505(7) -0.0192(6) 0.0028(5) -0.0146(5)
Cl6 0.0786(13) 0.0475(9) 0.1070(16) -0.0139(10) 0.0074(12) 0.0040(9)
O1 0.0307(16) 0.0307(16) 0.0322(16) -0.0024(13) -0.0084(13) -0.0086(13)
O2 0.0276(18) 0.055(2) 0.048(2) -0.0007(18) 0.0002(15) -0.0083(16)
O3 0.0249(15) 0.0265(15) 0.0288(15) -0.0026(12) 0.0001(12) -0.0059(12)
O4 0.053(2) 0.051(2) 0.0238(16) -0.0025(15) 0.0019(15) -0.0154(18)
O5 0.0273(15) 0.0223(14) 0.0348(16) -0.0044(12) -0.0021(12) -0.0044(12)
O6 0.052(2) 0.0382(19) 0.052(2) -0.0156(16) -0.0027(17) -0.0237(17)
O7 0.0249(15) 0.0212(14) 0.0323(15) -0.0042(12) -0.0061(12) -0.0037(11)
O8 0.043(2) 0.0209(16) 0.068(2) -0.0103(16) -0.0164(18) -0.0030(14)
O9 0.197(11) 0.128(7) 0.142(7) -0.027(6) 0.032(7) -0.081(7)
O10 0.184(13) 0.299(18) 0.175(11) -0.076(12) 0.015(10) -0.044(12)
O11 0.055(3) 0.077(3) 0.061(3) -0.011(2) -0.003(2) 0.015(2)
O12 0.051(3) 0.080(3) 0.068(3) -0.023(3) -0.016(2) 0.002(2)
O13 0.080(4) 0.128(6) 0.063(3) 0.013(3) -0.014(3) -0.017(4)
O14 0.045(2) 0.039(2) 0.095(3) 0.002(2) -0.029(2) -0.0110(18)
O15 0.097(6) 0.272(13) 0.116(6) 0.025(7) -0.046(5) -0.007(7)
N1 0.049(3) 0.033(2) 0.034(2) -0.0052(17) 0.0050(18) -0.0172(19)
N2 0.062(3) 0.065(3) 0.038(2) -0.002(2) -0.012(2) -0.013(3)
N3 0.046(2) 0.040(2) 0.034(2) -0.0040(17) -0.0042(18) -0.018(2)
N4 0.042(2) 0.044(2) 0.035(2) -0.0036(18) -0.0095(18) -0.010(2)
N5 0.027(2) 0.036(2) 0.038(2) -0.0023(17) -0.0049(16) -0.0082(17)
N6 0.0263(18) 0.0234(17) 0.0314(19) -0.0029(14) -0.0040(14) -0.0082(14)
N7 0.026(2) 0.059(3) 0.031(2) -0.0044(19) -0.0006(16) -0.0068(19)
N8 0.0261(19) 0.033(2) 0.0256(18) -0.0016(15) -0.0017(14) -0.0073(15)
N9 0.031(2) 0.038(2) 0.0290(19) -0.0025(16) -0.0036(16) -0.0059(17)
N10 0.039(2) 0.030(2) 0.0284(19) -0.0023(15) 0.0005(16) -0.0088(17)
N11 0.051(3) 0.035(2) 0.039(2) -0.0138(18) 0.0046(19) -0.018(2)
N12 0.058(3) 0.025(2) 0.063(3) -0.014(2) -0.013(2) 0.003(2)
N13 0.038(2) 0.0247(19) 0.040(2) -0.0069(16) -0.0036(17) -0.0065(16)
N14 0.032(2) 0.030(2) 0.038(2) -0.0088(16) -0.0027(16) -0.0067(16)
N15 0.031(2) 0.032(2) 0.036(2) -0.0125(16) 0.0039(16) -0.0137(16)
N16 0.0293(19) 0.0229(17) 0.0284(18) -0.0053(14) 0.0030(14) -0.0073(14)
N17 0.0272(19) 0.0245(18) 0.046(2) -0.0098(16) -0.0080(16) -0.0043(15)
N18 0.0265(18) 0.0200(17) 0.0340(19) -0.0067(14) -0.0037(15) -0.0060(14)
N19 0.0285(19) 0.0210(17) 0.0332(19) -0.0022(14) -0.0035(15) -0.0032(14)
N20 0.036(2) 0.0192(17) 0.040(2) -0.0069(15) -0.0032(17) -0.0058(15)
C1 0.056(4) 0.047(3) 0.051(3) -0.008(3) 0.009(3) -0.013(3)
C2 0.065(4) 0.056(4) 0.048(3) -0.009(3) 0.018(3) -0.016(3)
C3 0.083(5) 0.051(3) 0.042(3) -0.014(3) 0.014(3) -0.026(3)
C4 0.078(4) 0.034(3) 0.038(3) -0.007(2) 0.003(3) -0.016(3)
C5 0.062(3) 0.031(2) 0.036(3) -0.011(2) 0.001(2) -0.016(2)
C6 0.064(4) 0.033(3) 0.028(2) -0.0016(19) -0.007(2) -0.016(2)
C7 0.036(2) 0.031(2) 0.038(2) -0.0016(19) -0.007(2) -0.012(2)
C8 0.035(3) 0.039(3) 0.045(3) -0.004(2) -0.009(2) -0.011(2)
C9 0.035(3) 0.067(4) 0.054(3) 0.005(3) -0.014(2) -0.011(3)
C10 0.035(2) 0.028(2) 0.031(2) -0.0039(18) -0.0015(18) -0.0089(19)
C11 0.046(3) 0.038(3) 0.031(2) -0.004(2) -0.004(2) -0.008(2)
C12 0.036(3) 0.040(3) 0.036(3) -0.006(2) 0.005(2) -0.007(2)
C13 0.034(3) 0.036(3) 0.038(3) -0.009(2) 0.003(2) -0.010(2)
C14 0.027(2) 0.024(2) 0.033(2) -0.0097(17) 0.0020(17) -0.0068(17)
C15 0.026(2) 0.035(2) 0.032(2) -0.0090(19) 0.0036(17) -0.0075(18)
C16 0.029(2) 0.031(2) 0.030(2) -0.0040(18) -0.0035(18) -0.0057(18)
C17 0.035(2) 0.034(2) 0.028(2) -0.0008(18) -0.0035(19) -0.0074(19)
C18 0.046(3) 0.056(3) 0.036(3) 0.001(2) -0.010(2) -0.004(3)
C19 0.064(4) 0.054(4) 0.059(4) -0.025(3) -0.001(3) -0.029(3)
C20 0.083(5) 0.067(5) 0.081(5) -0.034(4) 0.002(4) -0.043(4)
C21 0.099(6) 0.044(4) 0.105(6) -0.028(4) -0.004(5) -0.037(4)
C22 0.086(5) 0.035(3) 0.078(5) -0.014(3) -0.012(4) -0.020(3)
C23 0.053(3) 0.027(2) 0.046(3) -0.010(2) -0.003(2) -0.009(2)
C24 0.051(3) 0.026(2) 0.039(3) -0.007(2) -0.001(2) -0.006(2)
C25 0.025(2) 0.027(2) 0.031(2) -0.0057(17) 0.0001(17) -0.0070(17)
C26 0.029(2) 0.032(2) 0.035(2) -0.0085(19) 0.0019(18) -0.0097(19)
C27 0.032(3) 0.048(3) 0.058(3) -0.016(3) -0.006(2) -0.008(2)
C28 0.027(2) 0.027(2) 0.040(2) -0.0070(18) -0.0028(19) -0.0002(17)
C29 0.037(3) 0.026(2) 0.049(3) -0.009(2) -0.003(2) -0.0054(19)
C30 0.045(3) 0.029(2) 0.055(3) -0.014(2) -0.001(2) -0.011(2)
C31 0.035(2) 0.030(2) 0.044(3) -0.010(2) -0.004(2) -0.011(2)
C32 0.028(2) 0.023(2) 0.031(2) -0.0083(17) 0.0008(17) -0.0042(17)
C33 0.028(2) 0.025(2) 0.029(2) -0.0085(17) 0.0007(17) -0.0077(17)
C34 0.026(2) 0.024(2) 0.027(2) -0.0007(16) -0.0042(16) -0.0098(16)
C35 0.027(2) 0.023(2) 0.034(2) -0.0027(17) -0.0034(18) -0.0051(17)
C36 0.035(3) 0.027(2) 0.051(3) -0.003(2) -0.012(2) -0.0042(19)
C37 0.162(15) 0.128(12) 0.26(2) -0.056(12) 0.054(14) -0.090(12)
C38 0.122(11) 0.205(16) 0.095(8) -0.065(10) -0.024(8) -0.001(10)
C39 0.070(5) 0.090(6) 0.060(4) -0.002(4) 0.008(4) 0.006(4)
C40 0.065(4) 0.070(5) 0.060(4) -0.005(3) -0.024(3) -0.008(4)
C41 0.066(6) 0.167(11) 0.085(6) 0.021(6) -0.013(5) -0.041(6)
C42 0.036(3) 0.061(4) 0.073(4) -0.007(3) -0.014(3) -0.016(3)

loop_
_atom_type_symbol
_atom_type_description
_atom_type_scat_dispersion_real
_atom_type_scat_dispersion_imag
_atom_type_scat_source
C C 0.0033 0.0016 'International Tables Vol C Tables 4.2.6.8 and 6.1.1.4'
H H 0.0000 0.0000 'International Tables Vol C Tables 4.2.6.8 and 6.1.1.4'
Cl Cl 0.1484 0.1585 'International Tables Vol C Tables 4.2.6.8 and 6.1.1.4'
Fe Fe 0.3463 0.8444 'International Tables Vol C Tables 4.2.6.8 and 6.1.1.4'
N N 0.0061 0.0033 'International Tables Vol C Tables 4.2.6.8 and 6.1.1.4'
O O 0.0106 0.0060 'International Tables Vol C Tables 4.2.6.8 and 6.1.1.4'

loop_
_geom_angle_atom_site_label_1
_geom_angle_atom_site_label_2
_geom_angle_atom_site_label_3
_geom_angle
O5 Fe1 N3 109.37(15)
O5 Fe1 O1 97.40(13)
N3 Fe1 O1 75.83(15)
O5 Fe1 N13 74.73(14)
N3 Fe1 N13 169.83(18)
O1 Fe1 N13 113.32(15)
O5 Fe1 N11 149.76(16)
N3 Fe1 N11 100.67(18)
O1 Fe1 N11 93.17(15)
N13 Fe1 N11 75.06(17)
O5 Fe1 N1 92.80(14)
N3 Fe1 N1 74.23(18)
O1 Fe1 N1 150.06(16)
N13 Fe1 N1 96.50(18)
N11 Fe1 N1 91.96(16)
N5 Fe2 N20 171.89(15)
N5 Fe2 O7 101.74(14)
N20 Fe2 O7 73.00(13)
N5 Fe2 O1 73.15(14)
N20 Fe2 O1 99.76(14)
O7 Fe2 O1 82.52(11)
N5 Fe2 Cl2 97.22(12)
N20 Fe2 Cl2 86.78(11)
O7 Fe2 Cl2 157.60(9)
O1 Fe2 Cl2 91.76(9)
N5 Fe2 Cl1 86.42(12)
N20 Fe2 Cl1 99.73(11)
O7 Fe2 Cl1 91.44(9)
O1 Fe2 Cl1 156.90(9)
Cl2 Fe2 Cl1 101.61(5)
N8 Fe3 N18 170.38(15)
N8 Fe3 O7 111.15(14)
N18 Fe3 O7 75.64(13)
N8 Fe3 O3 75.22(13)
N18 Fe3 O3 111.46(14)
O7 Fe3 O3 96.40(12)
N8 Fe3 N16 99.00(15)
N18 Fe3 N16 74.39(14)
O7 Fe3 N16 149.85(14)
O3 Fe3 N16 91.43(13)
N8 Fe3 N6 74.26(14)
N18 Fe3 N6 99.11(14)
O7 Fe3 N6 92.38(13)
O3 Fe3 N6 149.39(13)
N16 Fe3 N6 95.53(13)
N10 Fe4 N15 175.64(15)
N10 Fe4 O5 105.95(14)
N15 Fe4 O5 72.76(13)
N10 Fe4 O3 73.56(13)
N15 Fe4 O3 102.10(13)
O5 Fe4 O3 83.27(11)
N10 Fe4 Cl4 93.28(12)
N15 Fe4 Cl4 87.16(11)
O5 Fe4 Cl4 157.28(10)
O3 Fe4 Cl4 90.89(9)
N10 Fe4 Cl3 87.45(11)
N15 Fe4 Cl3 96.71(11)
O5 Fe4 Cl3 91.00(9)
O3 Fe4 Cl3 157.67(9)
Cl4 Fe4 Cl3 102.04(5)
C7 O1 Fe1 113.7(3)
C7 O1 Fe2 113.4(3)
Fe1 O1 Fe2 132.37(16)
N5 O2 H10 109.5
C16 O3 Fe3 113.6(3)
C16 O3 Fe4 112.9(3)
Fe3 O3 Fe4 131.72(16)
N10 O4 H20 109.2
C25 O5 Fe1 114.7(3)
C25 O5 Fe4 114.4(3)
Fe1 O5 Fe4 129.75(16)
N15 O6 H30 109.5
C34 O7 Fe3 113.1(3)
C34 O7 Fe2 114.2(2)
Fe3 O7 Fe2 132.33(15)
N20 O8 H40 109.5
C1 N1 C5 119.0(5)
C1 N1 Fe1 125.6(4)
C5 N1 Fe1 115.2(4)
C6 N2 H5 120.0
C6 N2 H6 120.0
H5 N2 H6 120.0
C6 N3 N4 117.1(5)
C6 N3 Fe1 124.0(4)
N4 N3 Fe1 118.9(3)
C7 N4 N3 108.3(4)
C8 N5 O2 114.5(4)
C8 N5 Fe2 121.4(3)
O2 N5 Fe2 123.8(3)
C10 N6 C14 119.4(4)
C10 N6 Fe3 124.4(3)
C14 N6 Fe3 116.1(3)
C15 N7 H15 120.0
C15 N7 H16 120.0
H15 N7 H16 120.0
C15 N8 N9 116.4(4)
C15 N8 Fe3 123.6(3)
N9 N8 Fe3 119.9(3)
C16 N9 N8 107.7(4)
C17 N10 O4 113.4(4)
C17 N10 Fe4 119.5(3)
O4 N10 Fe4 125.8(3)
C19 N11 C23 119.0(5)
C19 N11 Fe1 125.4(4)
C23 N11 Fe1 115.6(3)
C24 N12 H25 120.0
C24 N12 H26 120.0
H25 N12 H26 120.0
C24 N13 N14 117.3(4)
C24 N13 Fe1 122.3(4)
N14 N13 Fe1 119.7(3)
C25 N14 N13 107.3(4)
C26 N15 O6 114.7(4)
C26 N15 Fe4 121.8(3)
O6 N15 Fe4 123.0(3)
C28 N16 C32 118.9(4)
C28 N16 Fe3 124.7(3)
C32 N16 Fe3 116.3(3)
C33 N17 H35 120.0
C33 N17 H36 120.0
H35 N17 H36 120.0
C33 N18 N19 117.1(4)
C33 N18 Fe3 123.7(3)
N19 N18 Fe3 119.2(3)
C34 N19 N18 107.8(4)
C35 N20 O8 114.9(4)
C35 N20 Fe2 121.6(3)
O8 N20 Fe2 123.1(3)
N1 C1 C2 122.2(6)
N1 C1 H1 118.9
C2 C1 H1 118.9
C3 C2 C1 119.2(7)
C3 C2 H2 120.4
C1 C2 H2 120.4
C2 C3 C4 119.7(6)
C2 C3 H3 120.2
C4 C3 H3 120.2
C5 C4 C3 118.3(6)
C5 C4 H4 120.9
C3 C4 H4 120.9
N1 C5 C4 121.6(6)
N1 C5 C6 113.9(4)
C4 C5 C6 124.5(6)
N3 C6 N2 123.6(6)
N3 C6 C5 112.5(5)
N2 C6 C5 123.9(5)
N4 C7 O1 123.3(5)
N4 C7 C8 118.6(5)
O1 C7 C8 118.1(4)
N5 C8 C7 112.6(4)
N5 C8 C9 124.4(5)
C7 C8 C9 123.0(5)
C8 C9 H7 109.5
C8 C9 H8 109.5
H7 C9 H8 109.5
C8 C9 H9 109.5
H7 C9 H9 109.5
H8 C9 H9 109.5
N6 C10 C11 121.9(5)
N6 C10 H11 119.0
C11 C10 H11 119.0
C12 C11 C10 118.6(5)
C12 C11 H12 120.7
C10 C11 H12 120.7
C11 C12 C13 120.3(5)
C11 C12 H13 119.8
C13 C12 H13 119.8
C12 C13 C14 118.0(5)
C12 C13 H14 121.0
C14 C13 H14 121.0
N6 C14 C13 121.7(4)
N6 C14 C15 113.4(4)
C13 C14 C15 124.9(4)
N7 C15 N8 124.5(4)
N7 C15 C14 123.1(4)
N8 C15 C14 112.4(4)
N9 C16 O3 123.4(4)
N9 C16 C17 118.2(4)
O3 C16 C17 118.4(4)
N10 C17 C16 112.8(4)
N10 C17 C18 125.3(4)
C16 C17 C18 121.9(4)
C17 C18 H17 109.5
C17 C18 H18 109.5
H17 C18 H18 109.5
C17 C18 H19 109.5
H17 C18 H19 109.5
H18 C18 H19 109.5
N11 C19 C20 121.4(7)
N11 C19 H21 119.3
C20 C19 H21 119.3
C21 C20 C19 119.7(7)
C21 C20 H22 120.1
C19 C20 H22 120.1
C20 C21 C22 120.2(6)
C20 C21 H23 119.9
C22 C21 H23 119.9
C21 C22 C23 117.3(7)
C21 C22 H24 121.4
C23 C22 H24 121.4
N11 C23 C22 122.3(6)
N11 C23 C24 114.7(4)
C22 C23 C24 123.0(6)
N12 C24 N13 124.5(5)
N12 C24 C23 123.9(5)
N13 C24 C23 111.6(5)
N14 C25 O5 123.3(4)
N14 C25 C26 118.5(4)
O5 C25 C26 118.2(4)
N15 C26 C25 111.2(4)
N15 C26 C27 127.7(5)
C25 C26 C27 121.1(4)
C26 C27 H27 109.5
C26 C27 H28 109.5
H27 C27 H28 109.5
C26 C27 H29 109.5
H27 C27 H29 109.5
H28 C27 H29 109.5
N16 C28 C29 122.2(5)
N16 C28 H31 118.9
C29 C28 H31 118.9
C30 C29 C28 118.3(5)
C30 C29 H32 120.9
C28 C29 H32 120.9
C29 C30 C31 120.2(5)
C29 C30 H33 119.9
C31 C30 H33 119.9
C32 C31 C30 117.8(5)
C32 C31 H34 121.1
C30 C31 H34 121.1
N16 C32 C31 122.4(4)
N16 C32 C33 113.8(4)
C31 C32 C33 123.7(4)
N17 C33 N18 124.9(4)
N17 C33 C32 123.3(4)
N18 C33 C32 111.8(4)
N19 C34 O7 124.2(4)
N19 C34 C35 118.1(4)
O7 C34 C35 117.7(4)
N20 C35 C34 112.5(4)
N20 C35 C36 125.9(4)
C34 C35 C36 121.6(4)
C35 C36 H37 109.5
C35 C36 H38 109.5
H37 C36 H38 109.5
C35 C36 H39 109.5
H37 C36 H39 109.5
H38 C36 H39 109.5
O9 C37 H41 109.5
O9 C37 H42 109.5
H41 C37 H42 109.5
O9 C37 H43 109.5
H41 C37 H43 109.5
H42 C37 H43 109.5
O10 C38 H44 109.5
O10 C38 H45 109.5
H44 C38 H45 109.5
O10 C38 H46 109.5
H44 C38 H46 109.5
H45 C38 H46 109.5
O11 C39 H47 109.5
O11 C39 H48 109.5
H47 C39 H48 109.5
O11 C39 H49 109.5
H47 C39 H49 109.5
H48 C39 H49 109.5
O12 C40 H50 109.5
O12 C40 H51 109.5
H50 C40 H51 109.5
O12 C40 H52 109.5
H50 C40 H52 109.5
H51 C40 H52 109.5
O13 C41 H53 109.5
O13 C41 H54 109.5
H53 C41 H54 109.5
O13 C41 H55 109.5
H53 C41 H55 109.5
H54 C41 H55 109.5
O14 C42 H56 109.5
O14 C42 H57 109.5
H56 C42 H57 109.5
O14 C42 H58 109.5
H56 C42 H58 109.5
H57 C42 H58 109.5

loop_
_geom_bond_atom_site_label_1
_geom_bond_atom_site_label_2
_geom_bond_distance
Fe1 O5 2.013(3)
Fe1 N3 2.014(5)
Fe1 O1 2.015(3)
Fe1 N13 2.021(4)
Fe1 N11 2.152(4)
Fe1 N1 2.178(4)
Fe2 N5 2.127(4)
Fe2 N20 2.135(4)
Fe2 O7 2.213(3)
Fe2 O1 2.218(3)
Fe2 Cl2 2.4111(13)
Fe2 Cl1 2.4144(13)
Fe3 N8 2.007(4)
Fe3 N18 2.011(4)
Fe3 O7 2.030(3)
Fe3 O3 2.037(3)
Fe3 N16 2.153(4)
Fe3 N6 2.161(4)
Fe4 N10 2.133(4)
Fe4 N15 2.140(4)
Fe4 O5 2.181(3)
Fe4 O3 2.200(3)
Fe4 Cl4 2.3910(13)
Fe4 Cl3 2.4189(13)
O1 C7 1.329(6)
O2 N5 1.383(5)
O2 H10 0.8338
O3 C16 1.324(6)
O4 N10 1.386(5)
O4 H20 0.8388
O5 C25 1.319(5)
O6 N15 1.392(5)
O6 H30 0.8400
O7 C34 1.325(5)
O8 N20 1.376(5)
O8 H40 0.8400
O9 C37 1.497(17)
O10 C38 1.316(16)
O11 C39 1.415(9)
O12 C40 1.436(8)
O13 C41 1.315(10)
O14 C42 1.397(7)
N1 C1 1.320(8)
N1 C5 1.363(7)
N2 C6 1.320(7)
N2 H5 0.8800
N2 H6 0.8800
N3 C6 1.312(6)
N3 N4 1.394(6)
N4 C7 1.300(6)
N5 C8 1.292(7)
N6 C10 1.347(6)
N6 C14 1.354(6)
N7 C15 1.308(6)
N7 H15 0.8800
N7 H16 0.8800
N8 C15 1.321(6)
N8 N9 1.398(5)
N9 C16 1.303(6)
N10 C17 1.295(6)
N11 C19 1.322(7)
N11 C23 1.350(7)
N12 C24 1.322(7)
N12 H25 0.8800
N12 H26 0.8800
N13 C24 1.337(6)
N13 N14 1.393(6)
N14 C25 1.298(6)
N15 C26 1.274(6)
N16 C28 1.343(6)
N16 C32 1.346(6)
N17 C33 1.300(6)
N17 H35 0.8800
N17 H36 0.8800
N18 C33 1.320(6)
N18 N19 1.400(5)
N19 C34 1.293(6)
N20 C35 1.283(6)
C1 C2 1.393(8)
C1 H1 0.9500
C2 C3 1.362(10)
C2 H2 0.9500
C3 C4 1.392(10)
C3 H3 0.9500
C4 C5 1.387(8)
C4 H4 0.9500
C5 C6 1.478(8)
C7 C8 1.466(7)
C8 C9 1.492(7)
C9 H7 0.9800
C9 H8 0.9800
C9 H9 0.9800
C10 C11 1.384(7)
C10 H11 0.9500
C11 C12 1.381(8)
C11 H12 0.9500
C12 C13 1.391(7)
C12 H13 0.9500
C13 C14 1.393(6)
C13 H14 0.9500
C14 C15 1.476(6)
C16 C17 1.465(6)
C17 C18 1.479(7)
C18 H17 0.9800
C18 H18 0.9800
C18 H19 0.9800
C19 C20 1.379(9)
C19 H21 0.9500
C20 C21 1.354(12)
C20 H22 0.9500
C21 C22 1.378(11)
C21 H23 0.9500
C22 C23 1.387(8)
C22 H24 0.9500
C23 C24 1.482(8)
C25 C26 1.477(6)
C26 C27 1.485(7)
C27 H27 0.9800
C27 H28 0.9800
C27 H29 0.9800
C28 C29 1.384(7)
C28 H31 0.9500
C29 C30 1.380(8)
C29 H32 0.9500
C30 C31 1.392(7)
C30 H33 0.9500
C31 C32 1.381(6)
C31 H34 0.9500
C32 C33 1.487(6)
C34 C35 1.481(6)
C35 C36 1.490(6)
C36 H37 0.9800
C36 H38 0.9800
C36 H39 0.9800
C37 H41 0.9800
C37 H42 0.9800
C37 H43 0.9800
C38 H44 0.9800
C38 H45 0.9800
C38 H46 0.9800
C39 H47 0.9800
C39 H48 0.9800
C39 H49 0.9800
C40 H50 0.9800
C40 H51 0.9800
C40 H52 0.9800
C41 H53 0.9800
C41 H54 0.9800
C41 H55 0.9800
C42 H56 0.9800
C42 H57 0.9800
C42 H58 0.9800
